data_2211049
loop_
_publ_author_name
'Guo-Ming Wang'
'Chun-Sheng Duan'
'Zeng-Xin Li'
'Shu-Yun Xue'
'Qiang Liang'

_publ_section_title
<i>catena</i>-Poly[[diaqua(isonicotinato-\k^2^<i>O</i>,<i>O</i>')erbium(III)]-di-\m-isonicotinato-\k^4^<i>O</i>:<i>O</i>']
_journal_coeditor_code HK2123
_journal_issue 11
_journal_name_full 'Acta Crystallographica Section E'
_journal_page_first m3080
_journal_page_last m3082
_journal_paper_doi 10.1107/S160053680604373X
_journal_volume 62
_journal_year 2006
_chemical_formula_iupac '[Er (C6 H4 N O2)3 (H2 O)2]'
_chemical_formula_moiety 'C18 H16 Er N3 O8'
_chemical_formula_sum 'C18 H16 Er N3 O8'
_chemical_formula_weight 569.60
_chemical_name_systematic
;
catena-Poly[bis(\m~2~-isonicotinato-\k^2^O:O')diaqua(isonicotinato-\k^2^O,O')
erbium(III)]
;
_space_group_IT_number 15
_symmetry_cell_setting monoclinic
_symmetry_space_group_name_Hall '-C 2yc'
_symmetry_space_group_name_H-M 'C 1 2/c 1'
_atom_sites_solution_hydrogens geom
_atom_sites_solution_primary direct
_atom_sites_solution_secondary difmap
_audit_creation_method SHELXL97
_cell_angle_alpha 90.00
_cell_angle_beta 98.060(3)
_cell_angle_gamma 90.00
_cell_formula_units_Z 4
_cell_length_a 15.7690(5)
_cell_length_b 14.0660(2)
_cell_length_c 9.5009(4)
_cell_measurement_reflns_used 2156
_cell_measurement_temperature 294(2)
_cell_measurement_theta_max 26.50
_cell_measurement_theta_min 2.61
_cell_volume 2086.55(11)
_computing_cell_refinement SMART
_computing_data_collection 'SMART (Bruker, 1999)'
_computing_data_reduction 'SAINT (Bruker, 1999)'
_computing_molecular_graphics 'SHELXTL (Bruker, 1999)'
_computing_publication_material SHELXTL
_computing_structure_refinement 'SHELXL97 (Sheldrick, 1997)'
_computing_structure_solution 'SHELXS97 (Sheldrick, 1997)'
_diffrn_ambient_temperature 294(2)
_diffrn_measured_fraction_theta_full 0.995
_diffrn_measured_fraction_theta_max 0.995
_diffrn_measurement_device_type 'Siemems SMART CCD area-detector'
_diffrn_measurement_method '\f and \w'
_diffrn_radiation_monochromator graphite
_diffrn_radiation_source 'fine-focus sealed tube'
_diffrn_radiation_type MoK\a
_diffrn_radiation_wavelength 0.71073
_diffrn_reflns_av_R_equivalents 0.0324
_diffrn_reflns_av_sigmaI/netI 0.0308
_diffrn_reflns_limit_h_max 19
_diffrn_reflns_limit_h_min -19
_diffrn_reflns_limit_k_max 17
_diffrn_reflns_limit_k_min -17
_diffrn_reflns_limit_l_max 11
_diffrn_reflns_limit_l_min -11
_diffrn_reflns_number 8300
_diffrn_reflns_theta_full 26.50
_diffrn_reflns_theta_max 26.50
_diffrn_reflns_theta_min 2.61
_exptl_absorpt_coefficient_mu 4.071
_exptl_absorpt_correction_T_max 0.666
_exptl_absorpt_correction_T_min 0.657
_exptl_absorpt_correction_type empirical
_exptl_absorpt_process_details '(SADABS; Sheldrick, 1996)'
_exptl_crystal_colour colourless
_exptl_crystal_density_diffrn 1.813
_exptl_crystal_density_method 'not measured'
_exptl_crystal_description block
_exptl_crystal_F_000 1108
_exptl_crystal_size_max 0.10
_exptl_crystal_size_mid 0.10
_exptl_crystal_size_min 0.10
_refine_diff_density_max 0.583
_refine_diff_density_min -0.615
_refine_ls_extinction_method none
_refine_ls_goodness_of_fit_ref 1.042
_refine_ls_hydrogen_treatment mixed
_refine_ls_matrix_type full
_refine_ls_number_parameters 146
_refine_ls_number_reflns 2156
_refine_ls_number_restraints 19
_refine_ls_restrained_S_all 1.109
_refine_ls_R_factor_all 0.0241
_refine_ls_R_factor_gt 0.0213
_refine_ls_shift/su_max 0.000
_refine_ls_shift/su_mean 0.000
_refine_ls_structure_factor_coef Fsqd
_refine_ls_weighting_details 'calc w = 1/[\s^2^(Fo^2^)+(0.034P)^2^+0.5021P] where P=(Fo^2^+2Fc^2^)/3'
_refine_ls_weighting_scheme calc
_refine_ls_wR_factor_gt 0.0512
_refine_ls_wR_factor_ref 0.0516
_reflns_number_gt 1968
_reflns_number_total 2156
_reflns_threshold_expression I>2\s(I)
_cod_data_source_file hk2123.cif
_cod_data_source_block I
_cod_original_sg_symbol_H-M 'C 2/c'
_cod_database_code 2211049
_cod_database_fobs_code 2211049

loop_
_symmetry_equiv_pos_as_xyz
'x, y, z'
'-x, y, -z+1/2'
'x+1/2, y+1/2, z'
'-x+1/2, y+1/2, -z+1/2'
'-x, -y, -z'
'x, -y, z-1/2'
'-x+1/2, -y+1/2, -z'
'x+1/2, -y+1/2, z-1/2'

loop_
_atom_site_type_symbol
_atom_site_label
_atom_site_fract_x
_atom_site_fract_y
_atom_site_fract_z
_atom_site_U_iso_or_equiv
_atom_site_adp_type
_atom_site_calc_flag
_atom_site_refinement_flags
_atom_site_occupancy
Er Er 0.0000 -0.020817(15) 0.2500 0.02109(8) Uani d S 1
O O1 0.12924(14) -0.05798(19) 0.3862(2) 0.0300(5) Uani d . 1
O O2 0.04980(16) 0.13506(17) 0.3431(2) 0.0313(5) Uani d . 1
O O3 -0.03268(17) -0.15988(19) 0.3716(3) 0.0321(6) Uani d . 1
H H1 -0.043(2) -0.149(3) 0.446(4) 0.029(11) Uiso d D 1
H H2 -0.062(2) -0.201(3) 0.317(4) 0.029(10) Uiso d D 1
O O4 0.09009(17) -0.02591(18) 0.5950(3) 0.0349(6) Uani d . 1
C C1 0.14181(19) -0.0579(2) 0.5193(3) 0.0232(6) Uani d . 1
C C2 0.2231(2) -0.1020(2) 0.5906(3) 0.0270(7) Uani d . 1
C C3 0.2858(2) -0.1349(3) 0.5149(4) 0.0350(8) Uani d . 1
H H3 0.2803 -0.1265 0.4169 0.042 Uiso calc R 1
C C4 0.3568(2) -0.1807(3) 0.5861(4) 0.0421(10) Uani d . 1
H H4 0.3986 -0.2021 0.5338 0.051 Uiso calc R 1
C C5 0.3085(3) -0.1617(4) 0.7966(5) 0.0605(13) Uani d U 1
H H5 0.3162 -0.1702 0.8947 0.073 Uiso calc R 1
C C6 0.2364(3) -0.1155(4) 0.7364(4) 0.0516(12) Uani d . 1
H H6 0.1968 -0.0933 0.7925 0.062 Uiso calc R 1
C C7 0.0000 0.1790(3) 0.2500 0.0281(11) Uani d S 1
C C8 0.0000 0.2850(4) 0.2500 0.0384(13) Uani d S 1
C C9 0.0694(3) 0.3337(4) 0.3147(6) 0.0693(15) Uani d U 1
H H9 0.1165 0.3007 0.3601 0.083 Uiso calc R 1
C C10 0.0702(4) 0.4323(5) 0.3132(7) 0.097(2) Uani d U 1
H H10 0.1187 0.4645 0.3553 0.117 Uiso calc R 1
N N1 0.3682(2) -0.1955(3) 0.7250(4) 0.0473(9) Uani d . 1
N N2 0.0000 0.4841(6) 0.2500 0.144(5) Uani d S 1

loop_
_atom_site_aniso_label
_atom_site_aniso_U_11
_atom_site_aniso_U_22
_atom_site_aniso_U_33
_atom_site_aniso_U_12
_atom_site_aniso_U_13
_atom_site_aniso_U_23
Er 0.02057(12) 0.02494(13) 0.01719(12) 0.000 0.00064(8) 0.000
O1 0.0268(12) 0.0394(14) 0.0224(12) 0.0040(11) -0.0017(10) 0.0010(11)
O2 0.0399(14) 0.0301(14) 0.0218(12) 0.0005(11) -0.0024(10) 0.0004(10)
O3 0.0448(16) 0.0317(15) 0.0204(13) -0.0117(12) 0.0069(12) -0.0048(11)
O4 0.0322(14) 0.0459(16) 0.0275(13) 0.0120(11) 0.0070(11) 0.0025(11)
C1 0.0233(16) 0.0226(15) 0.0230(16) -0.0007(14) 0.0013(13) -0.0001(14)
C2 0.0256(17) 0.0249(17) 0.0286(17) 0.0014(14) -0.0025(14) -0.0014(14)
C3 0.0322(19) 0.042(2) 0.0307(19) 0.0014(16) 0.0034(15) -0.0037(16)
C4 0.035(2) 0.046(2) 0.046(2) 0.0101(18) 0.0073(18) -0.0067(19)
C5 0.056(3) 0.085(3) 0.038(2) 0.023(2) -0.003(2) 0.007(2)
C6 0.044(2) 0.081(3) 0.029(2) 0.028(2) 0.0011(18) 0.003(2)
C7 0.037(3) 0.027(3) 0.021(2) 0.000 0.006(2) 0.000
C8 0.050(3) 0.028(3) 0.035(3) 0.000 0.001(3) 0.000
C9 0.074(3) 0.045(3) 0.080(3) -0.004(2) -0.020(3) 0.000(2)
C10 0.099(4) 0.059(3) 0.123(4) -0.013(3) -0.027(3) -0.007(3)
N1 0.038(2) 0.051(2) 0.050(2) 0.0136(16) -0.0067(17) -0.0005(17)
N2 0.143(10) 0.061(5) 0.208(14) 0.000 -0.048(10) 0.000

loop_
_atom_type_symbol
_atom_type_description
_atom_type_scat_dispersion_real
_atom_type_scat_dispersion_imag
_atom_type_scat_source
C C 0.0033 0.0016 'International Tables Vol C Tables 4.2.6.8 and 6.1.1.4'
H H 0.0000 0.0000 'International Tables Vol C Tables 4.2.6.8 and 6.1.1.4'
N N 0.0061 0.0033 'International Tables Vol C Tables 4.2.6.8 and 6.1.1.4'
Er Er -0.2586 4.9576 'International Tables Vol C Tables 4.2.6.8 and 6.1.1.4'
O O 0.0106 0.0060 'International Tables Vol C Tables 4.2.6.8 and 6.1.1.4'

loop_
_geom_angle_atom_site_label_1
_geom_angle_atom_site_label_2
_geom_angle_atom_site_label_3
_geom_angle_site_symmetry_1
_geom_angle_site_symmetry_3
_geom_angle
_geom_angle_publ_flag
O4 Er O4 5_556 6 146.52(13) yes
O4 Er O1 5_556 2 81.19(9) no
O4 Er O1 6 2 106.45(9) yes
O4 Er O1 5_556 . 106.45(9) no
O4 Er O1 6 . 81.19(9) yes
O1 Er O1 2 . 153.90(13) yes
O4 Er O3 5_556 2 138.73(9) no
O4 Er O3 6 2 74.03(9) yes
O1 Er O3 2 2 77.02(9) no
O1 Er O3 . 2 81.44(9) no
O4 Er O3 5_556 . 74.03(9) no
O4 Er O3 6 . 138.73(9) yes
O1 Er O3 2 . 81.44(9) yes
O1 Er O3 . . 77.02(9) yes
O3 Er O3 2 . 68.40(14) yes
O4 Er O2 5_556 . 72.92(9) yes
O4 Er O2 6 . 77.20(8) yes
O1 Er O2 2 . 128.01(9) yes
O1 Er O2 . . 77.76(8) yes
O3 Er O2 2 . 146.63(9) yes
O3 Er O2 . . 130.09(9) yes
O4 Er O2 5_556 2 77.20(8) no
O4 Er O2 6 2 72.92(9) yes
O1 Er O2 2 2 77.76(8) no
O1 Er O2 . 2 128.01(9) yes
O3 Er O2 2 2 130.09(9) no
O3 Er O2 . 2 146.63(9) yes
O2 Er O2 . 2 53.19(11) yes
O4 Er C7 5_556 . 73.26(6) no
O4 Er C7 6 . 73.26(6) no
O1 Er C7 2 . 103.05(7) no
O1 Er C7 . . 103.05(7) no
O3 Er C7 2 . 145.80(7) no
O3 Er C7 . . 145.80(7) no
O2 Er C7 . . 26.59(5) no
O2 Er C7 2 . 26.59(5) no
C1 O1 Er . . 124.5(2) no
C7 O2 Er . . 92.8(2) no
Er O3 H1 . . 112(3) no
Er O3 H2 . . 113(2) no
H1 O3 H2 . . 122(3) no
C1 O4 Er . 5_556 174.1(2) no
O4 C1 O1 . . 124.0(3) no
O4 C1 C2 . . 118.5(3) no
O1 C1 C2 . . 117.4(3) no
C3 C2 C6 . . 117.1(3) no
C3 C2 C1 . . 122.2(3) no
C6 C2 C1 . . 120.6(3) no
C2 C3 C4 . . 119.4(3) no
C2 C3 H3 . . 120.3 no
C4 C3 H3 . . 120.3 no
N1 C4 C3 . . 123.3(4) no
N1 C4 H4 . . 118.4 no
C3 C4 H4 . . 118.4 no
N1 C5 C6 . . 124.5(4) no
N1 C5 H5 . . 117.8 no
C6 C5 H5 . . 117.8 no
C5 C6 C2 . . 119.1(4) no
C5 C6 H6 . . 120.5 no
C2 C6 H6 . . 120.5 no
O2 C7 O2 2 . 121.2(4) no
O2 C7 C8 2 . 119.4(2) no
O2 C7 C8 . . 119.4(2) no
O2 C7 Er 2 . 60.6(2) no
O2 C7 Er . . 60.6(2) no
C8 C7 Er . . 180.0 no
C9 C8 C9 . 2 119.6(6) no
C9 C8 C7 . . 120.2(3) no
C9 C8 C7 2 . 120.2(3) no
C8 C9 C10 . . 120.4(5) no
C8 C9 H9 . . 119.8 no
C10 C9 H9 . . 119.8 no
C9 C10 N2 . . 121.4(6) no
C9 C10 H10 . . 119.3 no
N2 C10 H10 . . 119.3 no
C4 N1 C5 . . 116.7(3) no
C10 N2 C10 2 . 116.7(8) no

loop_
_geom_bond_atom_site_label_1
_geom_bond_atom_site_label_2
_geom_bond_site_symmetry_2
_geom_bond_distance
_geom_bond_publ_flag
Er O4 5_556 2.282(2) yes
Er O4 6 2.282(2) no
Er O1 2 2.315(2) no
Er O1 . 2.315(2) yes
Er O3 2 2.365(2) no
Er O3 . 2.365(2) yes
Er O2 . 2.452(2) yes
Er O2 2 2.452(2) no
Er C7 . 2.811(5) no
O1 C1 . 1.253(4) no
O2 C7 . 1.260(3) no
O3 H1 . 0.76(4) no
O3 H2 . 0.86(4) no
O4 C1 . 1.244(4) no
O4 Er 5_556 2.282(2) no
C1 C2 . 1.498(4) no
C2 C3 . 1.381(5) no
C2 C6 . 1.385(5) no
C3 C4 . 1.383(5) no
C3 H3 . 0.9300 no
C4 N1 . 1.323(5) yes
C4 H4 . 0.9300 no
C5 N1 . 1.324(5) no
C5 C6 . 1.364(6) no
C5 H5 . 0.9300 no
C6 H6 . 0.9300 no
C7 O2 2 1.260(3) no
C7 C8 . 1.491(7) no
C8 C9 . 1.362(5) no
C8 C9 2 1.362(5) no
C9 C10 . 1.387(8) no
C9 H9 . 0.9300 no
C10 N2 . 1.389(7) no
C10 H10 . 0.9300 no
N2 C10 2 1.389(7) no

loop_
_geom_hbond_atom_site_label_D
_geom_hbond_atom_site_label_H
_geom_hbond_atom_site_label_A
_geom_hbond_site_symmetry_A
_geom_hbond_distance_DH
_geom_hbond_distance_HA
_geom_hbond_distance_DA
_geom_hbond_angle_DHA
_geom_hbond_publ_flag
O3 H1 O2 5_556 0.76(4) 2.03(4) 2.783(4) 169(4) yes
O3 H2 N1 8_445 0.86(4) 1.96(4) 2.813(4) 170(3) yes
